data_7207833
loop_
_publ_author_name
'Zima, V\'it\<ezslav'
'Svoboda, Jan'
'Yang, Ya-Ching'
'Wang, Sue-Lein'

_publ_section_title
;
 New copper aryl phosphonates with auxiliary nitrogen ligands
;
_journal_issue 10
_journal_name_full CrystEngComm
_journal_page_first 3469
_journal_paper_doi 10.1039/c2ce06675k
_journal_volume 14
_journal_year 2012
_chemical_formula_sum 'C18 H15 Cu N2 O7 P S'
_chemical_formula_weight 497.89
_chemical_name_systematic
;
?
;
_space_group_IT_number 14
_symmetry_cell_setting monoclinic
_symmetry_space_group_name_Hall '-P 2yn'
_symmetry_space_group_name_H-M 'P 1 21/n 1'
_atom_sites_solution_hydrogens geom
_atom_sites_solution_primary direct
_atom_sites_solution_secondary difmap
_audit_creation_method SHELXL-97
_cell_angle_alpha 90.00
_cell_angle_beta 105.2120(10)
_cell_angle_gamma 90.00
_cell_formula_units_Z 4
_cell_length_a 11.3822(2)
_cell_length_b 11.1231(2)
_cell_length_c 15.3382(2)
_cell_measurement_reflns_used 5684
_cell_measurement_temperature 296(2)
_cell_measurement_theta_max 25
_cell_measurement_theta_min 2.5
_cell_volume 1873.86(5)
_computing_cell_refinement 'Bruker APEX2'
_computing_data_collection 'Bruker APEX2'
_computing_data_reduction 'Bruker Saint'
_computing_molecular_graphics 'Bruker APEX2'
_computing_publication_material 'Bruker APEX2'
_computing_structure_refinement 'Shelxtl-97 (Sheldrick, 2008)'
_computing_structure_solution 'Shelxtl-97 (Sheldrick, 2008)'
_diffrn_ambient_temperature 296(2)
_diffrn_measured_fraction_theta_full 0.999
_diffrn_measured_fraction_theta_max 0.999
_diffrn_measurement_device_type 'CCD area detector'
_diffrn_measurement_method 'phi and omega scans'
_diffrn_radiation_monochromator graphite
_diffrn_radiation_source 'fine-focus sealed tube'
_diffrn_radiation_type MoK\a
_diffrn_radiation_wavelength 0.71073
_diffrn_reflns_av_R_equivalents 0.0262
_diffrn_reflns_av_sigmaI/netI 0.0254
_diffrn_reflns_limit_h_max 15
_diffrn_reflns_limit_h_min -15
_diffrn_reflns_limit_k_max 14
_diffrn_reflns_limit_k_min -14
_diffrn_reflns_limit_l_max 20
_diffrn_reflns_limit_l_min -18
_diffrn_reflns_number 18131
_diffrn_reflns_theta_full 28.30
_diffrn_reflns_theta_max 28.30
_diffrn_reflns_theta_min 2.29
_exptl_absorpt_coefficient_mu 1.410
_exptl_absorpt_correction_T_max 0.7457
_exptl_absorpt_correction_T_min 0.6910
_exptl_absorpt_correction_type empirical
_exptl_crystal_colour Blue
_exptl_crystal_density_diffrn 1.765
_exptl_crystal_density_meas ?
_exptl_crystal_density_method 'not measured'
_exptl_crystal_description Lump
_exptl_crystal_F_000 1012
_exptl_crystal_size_max 0.20
_exptl_crystal_size_mid 0.15
_exptl_crystal_size_min 0.15
_refine_diff_density_max 0.371
_refine_diff_density_min -0.406
_refine_diff_density_rms 0.064
_refine_ls_extinction_method none
_refine_ls_goodness_of_fit_ref 1.073
_refine_ls_hydrogen_treatment constr
_refine_ls_matrix_type full
_refine_ls_number_parameters 271
_refine_ls_number_reflns 4661
_refine_ls_number_restraints 0
_refine_ls_restrained_S_all 1.073
_refine_ls_R_factor_all 0.0384
_refine_ls_R_factor_gt 0.0296
_refine_ls_shift/su_max 0.001
_refine_ls_shift/su_mean 0.000
_refine_ls_structure_factor_coef Fsqd
_refine_ls_weighting_details 'calc w=1/[\s^2^(Fo^2^)+(0.0433P)^2^+0.5676P] where P=(Fo^2^+2Fc^2^)/3'
_refine_ls_weighting_scheme calc
_refine_ls_wR_factor_gt 0.0801
_refine_ls_wR_factor_ref 0.0849
_reflns_number_gt 3863
_reflns_number_total 4661
_reflns_threshold_expression >2sigma(I)
_cod_data_source_file c2ce06675k.txt
_cod_data_source_block Cmpd1
_cod_depositor_comments
;
The following automatic conversions were performed:

'_symmetry_cell_setting' value 'Monoclinic' changed to 'monoclinic'
according to /home/saulius/struct/CIF-dictionaries/cif_core.dic
dictionary named 'cif_core.dic' version 2.4.1 from 2010-06-29.

Automatic conversion script
Id: cif_fix_values 1715 2011-07-08 13:25:40Z adriana 

The following automatic conversions were performed:

'_exptl_crystal_density_meas' value 'not measured' was changed to '?'
- the value is perceived as not measured.

Automatic conversion script
Id: cif_fix_values 3008 2015-01-20 13:52:24Z robertas 
;
_cod_original_sg_symbol_H-M P2(1)/n
_cod_database_code 7207833

loop_
_symmetry_equiv_pos_as_xyz
'x, y, z'
'-x+1/2, y+1/2, -z+1/2'
'-x, -y, -z'
'x-1/2, -y-1/2, z-1/2'

loop_
_atom_site_label
_atom_site_type_symbol
_atom_site_fract_x
_atom_site_fract_y
_atom_site_fract_z
_atom_site_U_iso_or_equiv
_atom_site_adp_type
_atom_site_occupancy
_atom_site_symmetry_multiplicity
_atom_site_calc_flag
Cu1 Cu 0.29582(2) 0.08830(2) 1.006833(15) 0.02566(8) Uani 1 1 d
S1 S 0.28663(5) 0.40743(4) 1.04268(3) 0.02978(12) Uani 1 1 d
P1 P 0.03249(4) 0.54180(5) 0.63395(3) 0.02502(11) Uani 1 1 d
N1 N 0.18250(15) 0.09841(14) 1.08752(11) 0.0276(3) Uani 1 1 d
N2 N 0.14376(14) 0.13762(15) 0.91307(11) 0.0278(3) Uani 1 1 d
O1 O 0.34719(13) 0.29200(13) 1.03903(10) 0.0356(3) Uani 1 1 d
O2 O 0.37691(16) 0.50076(15) 1.07314(10) 0.0477(4) Uani 1 1 d
O3 O 0.19440(17) 0.40147(17) 1.09090(11) 0.0504(5) Uani 1 1 d
O4 O -0.07124(14) 0.45668(17) 0.60555(10) 0.0479(4) Uani 1 1 d
O5 O -0.01356(19) 0.67257(16) 0.63698(11) 0.0585(5) Uani 1 1 d
O6 O 0.12808(13) 0.53421(17) 0.58349(10) 0.0430(4) Uani 1 1 d
O7 O 0.42105(14) 0.70687(15) 0.98968(12) 0.0451(4) Uani 1 1 d
C1 C 0.2067(2) 0.0793(2) 1.17596(15) 0.0363(5) Uani 1 1 d
C2 C 0.1198(3) 0.1003(2) 1.22444(17) 0.0464(6) Uani 1 1 d
C3 C 0.0063(2) 0.1390(2) 1.17975(18) 0.0474(6) Uani 1 1 d
C4 C -0.02389(19) 0.1563(2) 1.08624(17) 0.0391(5) Uani 1 1 d
C5 C -0.1411(2) 0.1931(2) 1.0318(2) 0.0512(7) Uani 1 1 d
C6 C -0.1615(2) 0.2091(2) 0.9422(2) 0.0537(7) Uani 1 1 d
C7 C -0.06772(19) 0.1923(2) 0.89679(16) 0.0400(5) Uani 1 1 d
C8 C -0.0809(2) 0.2093(2) 0.80425(18) 0.0495(6) Uani 1 1 d
C9 C 0.0159(2) 0.1947(2) 0.76885(16) 0.0471(6) Uani 1 1 d
C10 C 0.1280(2) 0.1586(2) 0.82514(14) 0.0365(5) Uani 1 1 d
C11 C 0.04780(17) 0.15539(17) 0.94851(14) 0.0290(4) Uani 1 1 d
C12 C 0.06921(17) 0.13596(17) 1.04337(14) 0.0286(4) Uani 1 1 d
C13 C 0.21317(18) 0.44406(17) 0.92878(12) 0.0270(4) Uani 1 1 d
C14 C 0.10107(18) 0.5014(2) 0.90714(13) 0.0320(4) Uani 1 1 d
C15 C 0.04695(18) 0.53392(19) 0.81815(13) 0.0308(4) Uani 1 1 d
C16 C 0.10349(16) 0.50790(17) 0.75006(12) 0.0249(4) Uani 1 1 d
C17 C 0.21623(19) 0.4500(2) 0.77313(13) 0.0332(4) Uani 1 1 d
C18 C 0.2709(2) 0.4184(2) 0.86182(14) 0.0351(5) Uani 1 1 d
H1 H 0.2901 0.0553 1.2078 0.080 Uiso 1 1 d
H2 H 0.1405 0.0905 1.2912 0.080 Uiso 1 1 d
H3 H -0.0526 0.1586 1.2081 0.080 Uiso 1 1 d
H4 H -0.2013 0.2092 1.0657 0.080 Uiso 1 1 d
H5 H -0.2385 0.2303 0.9059 0.080 Uiso 1 1 d
H6 H -0.1579 0.2293 0.7687 0.080 Uiso 1 1 d
H7 H 0.0128 0.2017 0.7059 0.080 Uiso 1 1 d
H8 H 0.2013 0.1457 0.8009 0.080 Uiso 1 1 d
H9 H 0.0652 0.5158 0.9521 0.080 Uiso 1 1 d
H10 H -0.0276 0.5771 0.8031 0.080 Uiso 1 1 d
H11 H 0.2571 0.4290 0.7275 0.080 Uiso 1 1 d
H12 H 0.3473 0.3702 0.8797 0.080 Uiso 1 1 d
H13 H -0.0379 0.7065 0.5809 0.080 Uiso 1 1 d
H14 H 0.4873 0.7009 0.9684 0.080 Uiso 1 1 d
H15 H 0.4135 0.6319 1.0094 0.080 Uiso 1 1 d

loop_
_atom_site_aniso_label
_atom_site_aniso_U_11
_atom_site_aniso_U_22
_atom_site_aniso_U_33
_atom_site_aniso_U_23
_atom_site_aniso_U_13
_atom_site_aniso_U_12
Cu1 0.02123(12) 0.03676(15) 0.01830(13) 0.00144(9) 0.00398(9) 0.00389(9)
S1 0.0356(3) 0.0346(3) 0.0177(2) 0.00237(18) 0.0043(2) -0.0010(2)
P1 0.0222(2) 0.0344(3) 0.0171(2) 0.00108(19) 0.00269(18) -0.00268(19)
N1 0.0280(8) 0.0304(9) 0.0254(8) 0.0003(6) 0.0088(7) -0.0010(7)
N2 0.0261(8) 0.0297(8) 0.0253(8) 0.0010(7) 0.0023(7) 0.0007(7)
O1 0.0376(8) 0.0345(8) 0.0305(8) 0.0050(6) 0.0016(6) 0.0009(6)
O2 0.0643(11) 0.0429(9) 0.0266(8) -0.0010(7) -0.0046(7) -0.0154(8)
O3 0.0526(10) 0.0750(13) 0.0287(8) 0.0133(8) 0.0198(8) 0.0141(9)
O4 0.0401(9) 0.0760(12) 0.0234(7) -0.0005(8) 0.0007(7) -0.0292(8)
O5 0.0910(14) 0.0481(10) 0.0327(9) 0.0062(8) 0.0099(9) 0.0267(10)
O6 0.0288(7) 0.0773(12) 0.0241(7) 0.0111(7) 0.0091(6) -0.0017(8)
O7 0.0419(9) 0.0393(9) 0.0549(10) -0.0076(7) 0.0145(8) -0.0049(7)
C1 0.0432(12) 0.0400(12) 0.0277(11) 0.0014(9) 0.0127(9) -0.0023(9)
C2 0.0607(16) 0.0484(14) 0.0375(13) -0.0041(10) 0.0262(12) -0.0103(12)
C3 0.0494(14) 0.0482(14) 0.0562(15) -0.0109(12) 0.0346(12) -0.0097(11)
C4 0.0333(11) 0.0345(11) 0.0554(14) -0.0088(10) 0.0220(10) -0.0041(9)
C5 0.0285(11) 0.0525(15) 0.0761(19) -0.0120(13) 0.0199(12) 0.0003(10)
C6 0.0254(11) 0.0515(15) 0.080(2) -0.0048(14) 0.0059(12) 0.0079(10)
C7 0.0285(10) 0.0348(12) 0.0504(14) -0.0021(10) -0.0007(10) 0.0021(9)
C8 0.0385(13) 0.0450(14) 0.0513(15) 0.0063(11) -0.0124(11) 0.0069(11)
C9 0.0519(14) 0.0453(14) 0.0330(12) 0.0054(10) -0.0089(11) 0.0007(11)
C10 0.0410(11) 0.0393(12) 0.0255(10) 0.0027(9) 0.0018(9) -0.0008(9)
C11 0.0242(9) 0.0259(10) 0.0347(11) -0.0022(8) 0.0042(8) -0.0021(7)
C12 0.0246(9) 0.0249(9) 0.0373(11) -0.0034(8) 0.0096(8) -0.0034(7)
C13 0.0315(10) 0.0296(10) 0.0176(9) 0.0015(7) 0.0023(7) -0.0018(8)
C14 0.0326(10) 0.0435(12) 0.0213(9) -0.0017(8) 0.0093(8) 0.0026(9)
C15 0.0264(9) 0.0420(11) 0.0234(9) -0.0002(8) 0.0056(8) 0.0034(8)
C16 0.0256(9) 0.0303(9) 0.0179(8) -0.0010(7) 0.0040(7) -0.0044(7)
C17 0.0303(10) 0.0495(12) 0.0207(9) 0.0026(9) 0.0081(8) 0.0088(9)
C18 0.0323(11) 0.0482(13) 0.0238(10) 0.0055(9) 0.0056(8) 0.0099(9)

loop_
_atom_type_symbol
_atom_type_description
_atom_type_scat_dispersion_real
_atom_type_scat_dispersion_imag
_atom_type_scat_source
C C 0.0033 0.0016 'International Tables Vol C Tables 4.2.6.8 and 6.1.1.4'
H H 0.0000 0.0000 'International Tables Vol C Tables 4.2.6.8 and 6.1.1.4'
N N 0.0061 0.0033 'International Tables Vol C Tables 4.2.6.8 and 6.1.1.4'
O O 0.0106 0.0060 'International Tables Vol C Tables 4.2.6.8 and 6.1.1.4'
P P 0.1023 0.0942 'International Tables Vol C Tables 4.2.6.8 and 6.1.1.4'
S S 0.1246 0.1234 'International Tables Vol C Tables 4.2.6.8 and 6.1.1.4'
Cu Cu 0.3201 1.2651 'International Tables Vol C Tables 4.2.6.8 and 6.1.1.4'

loop_
_geom_angle_atom_site_label_1
_geom_angle_atom_site_label_2
_geom_angle_atom_site_label_3
_geom_angle
_geom_angle_site_symmetry_1
_geom_angle_site_symmetry_3
O4 Cu1 O6 94.41(6) 4_666 2_546
O4 Cu1 N1 91.69(7) 4_666 .
O6 Cu1 N1 161.49(7) 2_546 .
O4 Cu1 N2 173.31(7) 4_666 .
O6 Cu1 N2 92.07(7) 2_546 .
N1 Cu1 N2 81.63(7) . .
O4 Cu1 O1 89.10(7) 4_666 .
O6 Cu1 O1 108.61(7) 2_546 .
N1 Cu1 O1 88.93(6) . .
N2 Cu1 O1 90.41(6) . .
O3 S1 O2 114.80(11) . .
O3 S1 O1 113.21(10) . .
O2 S1 O1 109.83(10) . .
O3 S1 C13 107.36(10) . .
O2 S1 C13 105.31(9) . .
O1 S1 C13 105.56(9) . .
O4 P1 O6 116.27(10) . .
O4 P1 O5 110.94(12) . .
O6 P1 O5 111.49(11) . .
O4 P1 C16 105.88(9) . .
O6 P1 C16 107.65(9) . .
O5 P1 C16 103.62(9) . .
C1 N1 C12 118.32(18) . .
C1 N1 Cu1 128.66(15) . .
C12 N1 Cu1 112.92(13) . .
C10 N2 C11 118.09(17) . .
C10 N2 Cu1 129.21(14) . .
C11 N2 Cu1 112.64(13) . .
S1 O1 Cu1 139.13(9) . .
P1 O4 Cu1 143.53(11) . 4_565
P1 O5 H13 112.4 . .
P1 O6 Cu1 152.49(12) . 2_556
H14 O7 H15 102.5 . .
N1 C1 C2 121.9(2) . .
N1 C1 H1 117.7 . .
C2 C1 H1 120.3 . .
C3 C2 C1 119.5(2) . .
C3 C2 H2 119.3 . .
C1 C2 H2 121.2 . .
C2 C3 C4 120.3(2) . .
C2 C3 H3 123.5 . .
C4 C3 H3 116.2 . .
C3 C4 C12 116.5(2) . .
C3 C4 C5 125.2(2) . .
C12 C4 C5 118.3(2) . .
C6 C5 C4 121.1(2) . .
C6 C5 H4 124.1 . .
C4 C5 H4 114.6 . .
C5 C6 C7 121.9(2) . .
C5 C6 H5 121.6 . .
C7 C6 H5 116.4 . .
C8 C7 C11 116.5(2) . .
C8 C7 C6 125.4(2) . .
C11 C7 C6 118.0(2) . .
C9 C8 C7 120.4(2) . .
C9 C8 H6 122.2 . .
C7 C8 H6 117.4 . .
C8 C9 C10 119.4(2) . .
C8 C9 H7 124.9 . .
C10 C9 H7 115.6 . .
N2 C10 C9 122.3(2) . .
N2 C10 H8 116.3 . .
C9 C10 H8 121.5 . .
N2 C11 C7 123.26(19) . .
N2 C11 C12 116.52(17) . .
C7 C11 C12 120.22(19) . .
N1 C12 C4 123.5(2) . .
N1 C12 C11 116.20(17) . .
C4 C12 C11 120.33(19) . .
C18 C13 C14 120.17(18) . .
C18 C13 S1 119.31(15) . .
C14 C13 S1 120.49(15) . .
C13 C14 C15 119.84(17) . .
C13 C14 H9 118.1 . .
C15 C14 H9 122.1 . .
C14 C15 C16 120.61(18) . .
C14 C15 H10 120.5 . .
C16 C15 H10 118.8 . .
C15 C16 C17 118.72(17) . .
C15 C16 P1 121.64(14) . .
C17 C16 P1 119.60(14) . .
C18 C17 C16 120.82(18) . .
C18 C17 H11 118.3 . .
C16 C17 H11 120.9 . .
C17 C18 C13 119.84(19) . .
C17 C18 H12 122.8 . .
C13 C18 H12 117.1 . .

loop_
_geom_bond_atom_site_label_1
_geom_bond_atom_site_label_2
_geom_bond_distance
_geom_bond_site_symmetry_2
Cu1 O4 1.9053(15) 4_666
Cu1 O6 1.9136(14) 2_546
Cu1 N1 2.0113(16) .
Cu1 N2 2.0146(16) .
Cu1 O1 2.3596(15) .
S1 O3 1.4356(17) .
S1 O2 1.4491(17) .
S1 O1 1.4653(15) .
S1 C13 1.7750(19) .
P1 O4 1.4867(15) .
P1 O6 1.4939(14) .
P1 O5 1.5510(18) .
P1 C16 1.7920(19) .
N1 C1 1.329(3) .
N1 C12 1.356(3) .
N2 C10 1.334(3) .
N2 C11 1.356(2) .
O4 Cu1 1.9053(15) 4_565
O5 H13 0.9132 .
O6 Cu1 1.9136(14) 2_556
O7 H14 0.8993 .
O7 H15 0.8989 .
C1 C2 1.404(3) .
C1 H1 0.9837 .
C2 C3 1.364(4) .
C2 H2 0.9947 .
C3 C4 1.398(3) .
C3 H3 0.9157 .
C4 C12 1.404(3) .
C4 C5 1.435(3) .
C5 C6 1.345(4) .
C5 H4 0.9790 .
C6 C7 1.431(4) .
C6 H5 0.9366 .
C7 C8 1.400(4) .
C7 C11 1.407(3) .
C8 C9 1.360(4) .
C8 H6 0.9294 .
C9 C10 1.398(3) .
C9 H7 0.9601 .
C10 H8 1.0092 .
C11 C12 1.427(3) .
C13 C18 1.386(3) .
C13 C14 1.387(3) .
C14 C15 1.390(3) .
C14 H9 0.9031 .
C15 C16 1.393(3) .
C15 H10 0.9493 .
C16 C17 1.396(3) .
C17 C18 1.384(3) .
C17 H11 0.9652 .
C18 H12 0.9970 .
